data_7218012
loop_
_publ_author_name
'Banerjee, Subarna'
'Rajakannu, Palanisamy'
'Butcher, Raymond J.'
'Murugavel, Ramaswamy'

_publ_section_title
;
 Auxiliary ligand-aided tuning of aggregation of transition metal
 benzoates: isolation of four different types of coordination polymers
;
_journal_issue 36
_journal_name_full CrystEngComm
_journal_page_first 8429
_journal_paper_doi 10.1039/C4CE01043D
_journal_volume 16
_journal_year 2014
_chemical_formula_moiety 'C34 H36 Cu N2 O5, H2 O'
_chemical_formula_sum 'C34 H38 Cu N2 O6'
_chemical_formula_weight 634.20
_chemical_name_systematic
;
 ?
;
_space_group_IT_number 2
_symmetry_cell_setting triclinic
_symmetry_space_group_name_Hall '-P 1'
_symmetry_space_group_name_H-M 'P -1'
_atom_sites_solution_hydrogens geom
_atom_sites_solution_primary direct
_atom_sites_solution_secondary difmap
_audit_creation_method SHELXL-97
_cell_angle_alpha 101.272(11)
_cell_angle_beta 100.209(8)
_cell_angle_gamma 97.106(12)
_cell_formula_units_Z 2
_cell_length_a 7.8156(8)
_cell_length_b 10.3153(17)
_cell_length_c 20.747(2)
_cell_measurement_reflns_used 0
_cell_measurement_temperature 293(2)
_cell_measurement_theta_max 0
_cell_measurement_theta_min 0
_cell_volume 1592.5(4)
_computing_cell_refinement 'CAD4 Express (Enraf Nonius, 1994)'
_computing_data_collection 'CAD4 Express (Enraf Nonius, 1994)'
_computing_data_reduction 'XCAD4 (Harms & Wocadlo, 1995)'
_computing_molecular_graphics 'Ortep-3 for Windows (Farrugia, 1997)'
_computing_publication_material 'WinGX publication routines (Farrugia, 1999)'
_computing_structure_refinement 'SHELXL-97 (Sheldrick, 1997)'
_computing_structure_solution 'SHELXS-97 (Sheldrick, 1997)'
_diffrn_ambient_temperature 293(2)
_diffrn_measured_fraction_theta_full 0.998
_diffrn_measured_fraction_theta_max 0.998
_diffrn_measurement_device_type 'Enraf Nonius TurboCAD4'
_diffrn_measurement_method 'non-profiled omega scans'
_diffrn_radiation_monochromator graphite
_diffrn_radiation_source 'fine-focus sealed tube'
_diffrn_radiation_type MoK\a
_diffrn_radiation_wavelength 0.71073
_diffrn_reflns_av_R_equivalents 0.0302
_diffrn_reflns_av_sigmaI/netI 0.0473
_diffrn_reflns_limit_h_max 0
_diffrn_reflns_limit_h_min -9
_diffrn_reflns_limit_k_max 12
_diffrn_reflns_limit_k_min -12
_diffrn_reflns_limit_l_max 24
_diffrn_reflns_limit_l_min -24
_diffrn_reflns_number 6028
_diffrn_reflns_theta_full 24.96
_diffrn_reflns_theta_max 24.96
_diffrn_reflns_theta_min 2.05
_diffrn_standards_decay_% 0
_diffrn_standards_interval_time 60
_diffrn_standards_number 3
_exptl_absorpt_coefficient_mu 0.732
_exptl_absorpt_correction_T_max 0.8857
_exptl_absorpt_correction_T_min 0.7583
_exptl_absorpt_correction_type psi-scan
_exptl_absorpt_process_details 'North et al., 1968'
_exptl_crystal_colour blue
_exptl_crystal_density_diffrn 1.323
_exptl_crystal_density_method 'not measured'
_exptl_crystal_description prism
_exptl_crystal_F_000 666
_exptl_crystal_size_max 0.40
_exptl_crystal_size_mid 0.20
_exptl_crystal_size_min 0.17
_refine_diff_density_max 0.681
_refine_diff_density_min -0.394
_refine_diff_density_rms 0.060
_refine_ls_extinction_method none
_refine_ls_goodness_of_fit_ref 1.029
_refine_ls_hydrogen_treatment mixed
_refine_ls_matrix_type full
_refine_ls_number_parameters 402
_refine_ls_number_reflns 5582
_refine_ls_number_restraints 0
_refine_ls_restrained_S_all 1.029
_refine_ls_R_factor_all 0.0854
_refine_ls_R_factor_gt 0.0467
_refine_ls_shift/su_max 0.001
_refine_ls_shift/su_mean 0.000
_refine_ls_structure_factor_coef Fsqd
_refine_ls_weighting_details 'calc w=1/[\s^2^(Fo^2^)+(0.0678P)^2^+1.0377P] where P=(Fo^2^+2Fc^2^)/3'
_refine_ls_weighting_scheme calc
_refine_ls_wR_factor_gt 0.1188
_refine_ls_wR_factor_ref 0.1336
_reflns_number_gt 4148
_reflns_number_total 5582
_reflns_threshold_expression >2sigma(I)
_cod_duplicate_entry 7217053
_cod_data_source_file c4ce01043d3.cif
_cod_data_source_block rm145a
_cod_database_code 7218012

loop_
_symmetry_equiv_pos_as_xyz
'x, y, z'
'-x, -y, -z'

loop_
_atom_site_label
_atom_site_type_symbol
_atom_site_fract_x
_atom_site_fract_y
_atom_site_fract_z
_atom_site_U_iso_or_equiv
_atom_site_adp_type
_atom_site_occupancy
_atom_site_symmetry_multiplicity
_atom_site_calc_flag
_atom_site_refinement_flags
Cu1 Cu 0.73607(6) 0.16796(4) 0.37228(2) 0.04151(16) Uani 1 1 d .
N1 N 0.7131(4) 0.2417(3) 0.46710(14) 0.0450(7) Uani 1 1 d .
N2 N 0.7721(4) 0.0043(3) 0.41076(13) 0.0402(6) Uani 1 1 d .
O1 O 0.7247(3) 0.0691(3) 0.28218(12) 0.0555(7) Uani 1 1 d .
O2 O 0.9967(4) 0.1312(3) 0.26925(14) 0.0668(8) Uani 1 1 d .
O3 O 0.5874(3) 0.2872(3) 0.33724(13) 0.0574(7) Uani 1 1 d .
O4 O 0.7861(4) 0.4585(3) 0.33461(16) 0.0691(8) Uani 1 1 d .
O5 O 1.0049(4) 0.2998(3) 0.38621(14) 0.0503(7) Uani 1 1 d .
O6 O 0.3186(5) 0.0179(4) 0.25104(19) 0.0866(10) Uani 1 1 d .
C1 C 0.8439(5) 0.0732(3) 0.24730(17) 0.0417(8) Uani 1 1 d .
C2 C 0.7879(4) -0.0027(3) 0.17579(16) 0.0414(8) Uani 1 1 d .
C3 C 0.6312(5) -0.0895(4) 0.15251(18) 0.0591(10) Uani 1 1 d .
H3 H 0.5563 -0.1010 0.1819 0.071 Uiso 1 1 calc R
C4 C 0.5825(6) -0.1597(5) 0.0868(2) 0.0698(12) Uani 1 1 d .
H4 H 0.4755 -0.2178 0.0730 0.084 Uiso 1 1 calc R
C5 C 0.6876(5) -0.1467(4) 0.04053(18) 0.0542(9) Uani 1 1 d .
C6 C 0.8448(6) -0.0604(5) 0.06487(19) 0.0678(12) Uani 1 1 d .
H6 H 0.9199 -0.0484 0.0356 0.081 Uiso 1 1 calc R
C7 C 0.8956(5) 0.0092(4) 0.13090(19) 0.0634(11) Uani 1 1 d .
H7 H 1.0043 0.0651 0.1452 0.076 Uiso 1 1 calc R
C8 C 0.6321(7) -0.2258(5) -0.0323(2) 0.0734(13) Uani 1 1 d .
C9 C 0.4393(9) -0.2295(10) -0.0590(3) 0.170(4) Uani 1 1 d .
H9A H 0.3716 -0.2667 -0.0307 0.255 Uiso 1 1 calc R
H9B H 0.4060 -0.2839 -0.1038 0.255 Uiso 1 1 calc R
H9C H 0.4174 -0.1401 -0.0596 0.255 Uiso 1 1 calc R
C10 C 0.647(2) -0.3655(9) -0.0346(4) 0.295(9) Uani 1 1 d .
H10A H 0.5842 -0.3972 -0.0034 0.443 Uiso 1 1 calc R
H10B H 0.7687 -0.3739 -0.0228 0.443 Uiso 1 1 calc R
H10C H 0.5971 -0.4178 -0.0792 0.443 Uiso 1 1 calc R
C11 C 0.7211(14) -0.1671(12) -0.0773(3) 0.269(8) Uani 1 1 d .
H11A H 0.7089 -0.0743 -0.0717 0.404 Uiso 1 1 calc R
H11B H 0.6700 -0.2134 -0.1228 0.404 Uiso 1 1 calc R
H11C H 0.8438 -0.1744 -0.0675 0.404 Uiso 1 1 calc R
C12 C 0.6348(5) 0.3962(3) 0.32026(17) 0.0440(8) Uani 1 1 d .
C13 C 0.4886(4) 0.4493(3) 0.28129(16) 0.0389(7) Uani 1 1 d .
C14 C 0.5244(5) 0.5588(4) 0.25405(18) 0.0470(8) Uani 1 1 d .
H14 H 0.6405 0.5996 0.2592 0.056 Uiso 1 1 calc R
C15 C 0.3886(5) 0.6087(4) 0.21895(18) 0.0502(9) Uani 1 1 d .
H15 H 0.4161 0.6820 0.2006 0.060 Uiso 1 1 calc R
C16 C 0.2137(4) 0.5526(3) 0.21050(17) 0.0425(8) Uani 1 1 d .
C17 C 0.1796(5) 0.4431(4) 0.23846(19) 0.0508(9) Uani 1 1 d .
H17 H 0.0635 0.4030 0.2340 0.061 Uiso 1 1 calc R
C18 C 0.3145(5) 0.3920(3) 0.27289(18) 0.0469(8) Uani 1 1 d .
H18 H 0.2874 0.3177 0.2907 0.056 Uiso 1 1 calc R
C19 C 0.0623(5) 0.6108(4) 0.1744(2) 0.0559(10) Uani 1 1 d .
C20 C 0.1215(7) 0.6889(6) 0.1250(3) 0.0947(17) Uani 1 1 d .
H20A H 0.0236 0.7236 0.1035 0.142 Uiso 1 1 calc R
H20B H 0.1645 0.6306 0.0917 0.142 Uiso 1 1 calc R
H20C H 0.2138 0.7617 0.1486 0.142 Uiso 1 1 calc R
C21 C -0.0003(6) 0.7074(5) 0.2285(3) 0.0814(14) Uani 1 1 d .
H21A H -0.0953 0.7457 0.2076 0.122 Uiso 1 1 calc R
H21B H 0.0956 0.7776 0.2520 0.122 Uiso 1 1 calc R
H21C H -0.0402 0.6592 0.2597 0.122 Uiso 1 1 calc R
C22 C -0.0931(7) 0.5021(5) 0.1377(3) 0.105(2) Uani 1 1 d .
H22A H -0.1850 0.5420 0.1158 0.158 Uiso 1 1 calc R
H22B H -0.1366 0.4571 0.1693 0.158 Uiso 1 1 calc R
H22C H -0.0559 0.4387 0.1048 0.158 Uiso 1 1 calc R
C23 C 0.6909(6) 0.3644(4) 0.4944(2) 0.0621(11) Uani 1 1 d .
H23 H 0.6864 0.4281 0.4683 0.075 Uiso 1 1 calc R
C24 C 0.6740(6) 0.4007(4) 0.5611(2) 0.0708(12) Uani 1 1 d .
H24 H 0.6616 0.4882 0.5791 0.085 Uiso 1 1 calc R
C25 C 0.6756(5) 0.3085(4) 0.59979(19) 0.0609(11) Uani 1 1 d .
H25 H 0.6620 0.3319 0.6440 0.073 Uiso 1 1 calc R
C26 C 0.6980(5) 0.1773(4) 0.57235(17) 0.0480(9) Uani 1 1 d .
C27 C 0.7190(4) 0.1504(3) 0.50601(16) 0.0391(7) Uani 1 1 d .
C28 C 0.7045(5) 0.0731(4) 0.60844(18) 0.0552(10) Uani 1 1 d .
H28 H 0.6870 0.0892 0.6523 0.066 Uiso 1 1 calc R
C29 C 0.7355(5) -0.0481(4) 0.58005(19) 0.0557(10) Uani 1 1 d .
H29 H 0.7398 -0.1141 0.6048 0.067 Uiso 1 1 calc R
C30 C 0.7624(4) -0.0783(4) 0.51205(17) 0.0456(8) Uani 1 1 d .
C31 C 0.7514(4) 0.0209(3) 0.47526(15) 0.0376(7) Uani 1 1 d .
C32 C 0.7996(5) -0.2015(4) 0.4792(2) 0.0553(10) Uani 1 1 d .
H32 H 0.8105 -0.2706 0.5018 0.066 Uiso 1 1 calc R
C33 C 0.8195(5) -0.2189(4) 0.4142(2) 0.0578(10) Uani 1 1 d .
H33 H 0.8438 -0.3000 0.3922 0.069 Uiso 1 1 calc R
C34 C 0.8033(5) -0.1139(4) 0.38092(18) 0.0503(9) Uani 1 1 d .
H34 H 0.8148 -0.1275 0.3363 0.060 Uiso 1 1 calc R
H5A H 0.967(6) 0.355(4) 0.378(2) 0.055(15) Uiso 1 1 d .
H5B H 1.025(8) 0.244(6) 0.357(3) 0.12(2) Uiso 1 1 d .
H6A H 0.413(7) 0.082(5) 0.255(3) 0.100 Uiso 1 1 d .
H6B H 0.197(7) 0.064(5) 0.245(2) 0.100 Uiso 1 1 d .

loop_
_atom_site_aniso_label
_atom_site_aniso_U_11
_atom_site_aniso_U_22
_atom_site_aniso_U_33
_atom_site_aniso_U_23
_atom_site_aniso_U_13
_atom_site_aniso_U_12
Cu1 0.0500(3) 0.0417(2) 0.0344(2) 0.00878(16) 0.01020(17) 0.01055(18)
N1 0.0551(19) 0.0411(16) 0.0389(15) 0.0045(13) 0.0110(13) 0.0137(14)
N2 0.0452(16) 0.0400(15) 0.0343(14) 0.0038(12) 0.0070(12) 0.0117(13)
O1 0.0565(16) 0.0694(17) 0.0370(13) 0.0048(12) 0.0156(12) -0.0009(13)
O2 0.0479(17) 0.081(2) 0.0580(17) -0.0124(14) 0.0152(13) -0.0010(15)
O3 0.0531(16) 0.0609(17) 0.0655(17) 0.0307(14) 0.0086(13) 0.0159(13)
O4 0.0449(17) 0.0500(16) 0.107(2) 0.0242(16) -0.0077(15) 0.0088(13)
O5 0.0507(16) 0.0494(17) 0.0486(16) 0.0101(14) 0.0026(12) 0.0123(14)
O6 0.069(2) 0.092(3) 0.099(3) 0.024(2) 0.022(2) 0.0053(18)
C1 0.047(2) 0.0395(18) 0.0410(18) 0.0120(15) 0.0103(16) 0.0113(16)
C2 0.047(2) 0.0404(18) 0.0373(17) 0.0091(14) 0.0099(15) 0.0083(16)
C3 0.065(3) 0.067(3) 0.043(2) 0.0060(18) 0.0210(19) -0.004(2)
C4 0.066(3) 0.078(3) 0.052(2) -0.001(2) 0.014(2) -0.019(2)
C5 0.061(2) 0.056(2) 0.044(2) 0.0061(17) 0.0112(18) 0.0100(19)
C6 0.069(3) 0.089(3) 0.044(2) 0.007(2) 0.025(2) 0.001(2)
C7 0.057(2) 0.079(3) 0.048(2) 0.003(2) 0.0192(19) -0.008(2)
C8 0.097(4) 0.071(3) 0.043(2) -0.003(2) 0.008(2) 0.011(3)
C9 0.121(6) 0.264(11) 0.070(4) -0.039(5) -0.010(4) -0.012(6)
C10 0.60(2) 0.166(8) 0.078(5) -0.054(5) -0.056(9) 0.217(12)
C11 0.291(12) 0.376(16) 0.039(3) -0.036(6) 0.048(5) -0.213(12)
C12 0.052(2) 0.0403(19) 0.0417(18) 0.0065(15) 0.0097(16) 0.0194(17)
C13 0.045(2) 0.0368(17) 0.0364(17) 0.0053(14) 0.0117(14) 0.0134(15)
C14 0.0362(19) 0.051(2) 0.056(2) 0.0160(17) 0.0106(16) 0.0063(16)
C15 0.051(2) 0.048(2) 0.054(2) 0.0215(17) 0.0076(17) 0.0075(17)
C16 0.042(2) 0.0411(19) 0.0424(18) 0.0052(15) 0.0054(15) 0.0100(15)
C17 0.038(2) 0.053(2) 0.062(2) 0.0160(18) 0.0091(17) 0.0080(17)
C18 0.050(2) 0.0386(19) 0.056(2) 0.0143(16) 0.0146(17) 0.0100(16)
C19 0.046(2) 0.058(2) 0.063(2) 0.0176(19) -0.0007(18) 0.0137(18)
C20 0.080(3) 0.136(5) 0.089(4) 0.067(4) 0.009(3) 0.040(3)
C21 0.066(3) 0.086(3) 0.099(4) 0.023(3) 0.012(3) 0.042(3)
C22 0.074(3) 0.081(4) 0.132(5) 0.020(3) -0.044(3) 0.005(3)
C23 0.088(3) 0.048(2) 0.053(2) 0.0053(18) 0.018(2) 0.021(2)
C24 0.091(3) 0.059(3) 0.057(3) -0.011(2) 0.019(2) 0.024(2)
C25 0.067(3) 0.072(3) 0.042(2) -0.002(2) 0.0170(19) 0.019(2)
C26 0.040(2) 0.065(2) 0.0362(18) 0.0061(17) 0.0056(15) 0.0094(17)
C27 0.0354(18) 0.0449(19) 0.0340(17) 0.0045(14) 0.0045(14) 0.0054(15)
C28 0.050(2) 0.081(3) 0.0349(18) 0.0146(19) 0.0081(16) 0.008(2)
C29 0.051(2) 0.072(3) 0.047(2) 0.029(2) 0.0037(17) 0.0049(19)
C30 0.0392(19) 0.050(2) 0.0444(19) 0.0128(16) -0.0019(15) 0.0067(16)
C31 0.0321(17) 0.0423(18) 0.0355(17) 0.0070(14) 0.0016(13) 0.0058(14)
C32 0.052(2) 0.046(2) 0.065(3) 0.0185(19) -0.0035(19) 0.0069(17)
C33 0.062(3) 0.041(2) 0.065(3) 0.0034(18) 0.002(2) 0.0165(18)
C34 0.055(2) 0.046(2) 0.044(2) -0.0011(16) 0.0049(17) 0.0137(17)

loop_
_atom_type_symbol
_atom_type_description
_atom_type_scat_dispersion_real
_atom_type_scat_dispersion_imag
_atom_type_scat_source
C C 0.0033 0.0016 'International Tables Vol C Tables 4.2.6.8 and 6.1.1.4'
H H 0.0000 0.0000 'International Tables Vol C Tables 4.2.6.8 and 6.1.1.4'
N N 0.0061 0.0033 'International Tables Vol C Tables 4.2.6.8 and 6.1.1.4'
O O 0.0106 0.0060 'International Tables Vol C Tables 4.2.6.8 and 6.1.1.4'
Cu Cu 0.3201 1.2651 'International Tables Vol C Tables 4.2.6.8 and 6.1.1.4'

loop_
_geom_angle_atom_site_label_1
_geom_angle_atom_site_label_2
_geom_angle_atom_site_label_3
_geom_angle
O1 Cu1 O3 90.24(12)
O1 Cu1 N1 168.97(11)
O3 Cu1 N1 91.95(11)
O1 Cu1 N2 91.91(11)
O3 Cu1 N2 152.13(11)
N1 Cu1 N2 81.15(11)
O1 Cu1 O5 97.51(11)
O3 Cu1 O5 98.35(12)
N1 Cu1 O5 92.86(11)
N2 Cu1 O5 108.89(11)
C23 N1 C27 118.0(3)
C23 N1 Cu1 128.4(3)
C27 N1 Cu1 113.6(2)
C34 N2 C31 117.9(3)
C34 N2 Cu1 129.3(2)
C31 N2 Cu1 112.7(2)
C1 O1 Cu1 127.9(2)
C12 O3 Cu1 128.2(2)
Cu1 O5 H5A 94(4)
Cu1 O5 H5B 87(4)
H5A O5 H5B 120(5)
H6A O6 H6B 109(4)
O2 C1 O1 124.5(3)
O2 C1 C2 120.2(3)
O1 C1 C2 115.3(3)
C3 C2 C7 117.2(3)
C3 C2 C1 122.2(3)
C7 C2 C1 120.6(3)
C2 C3 C4 121.5(4)
C2 C3 H3 119.3
C4 C3 H3 119.3
C3 C4 C5 122.1(4)
C3 C4 H4 118.9
C5 C4 H4 118.9
C6 C5 C4 115.6(3)
C6 C5 C8 122.8(4)
C4 C5 C8 121.6(4)
C5 C6 C7 122.6(4)
C5 C6 H6 118.7
C7 C6 H6 118.7
C2 C7 C6 121.0(4)
C2 C7 H7 119.5
C6 C7 H7 119.5
C11 C8 C10 114.5(8)
C11 C8 C9 105.0(7)
C10 C8 C9 103.7(7)
C11 C8 C5 113.1(4)
C10 C8 C5 109.1(4)
C9 C8 C5 110.9(4)
C8 C9 H9A 109.5
C8 C9 H9B 109.5
H9A C9 H9B 109.5
C8 C9 H9C 109.5
H9A C9 H9C 109.5
H9B C9 H9C 109.5
C8 C10 H10A 109.5
C8 C10 H10B 109.5
H10A C10 H10B 109.5
C8 C10 H10C 109.5
H10A C10 H10C 109.5
H10B C10 H10C 109.5
C8 C11 H11A 109.5
C8 C11 H11B 109.5
H11A C11 H11B 109.5
C8 C11 H11C 109.5
H11A C11 H11C 109.5
H11B C11 H11C 109.5
O4 C12 O3 124.8(3)
O4 C12 C13 120.2(3)
O3 C12 C13 114.9(3)
C14 C13 C18 118.0(3)
C14 C13 C12 120.7(3)
C18 C13 C12 121.2(3)
C13 C14 C15 120.5(3)
C13 C14 H14 119.7
C15 C14 H14 119.7
C16 C15 C14 122.0(3)
C16 C15 H15 119.0
C14 C15 H15 119.0
C15 C16 C17 116.8(3)
C15 C16 C19 122.3(3)
C17 C16 C19 120.8(3)
C18 C17 C16 121.5(3)
C18 C17 H17 119.3
C16 C17 H17 119.3
C13 C18 C17 121.2(3)
C13 C18 H18 119.4
C17 C18 H18 119.4
C20 C19 C22 109.3(4)
C20 C19 C16 112.0(3)
C22 C19 C16 111.8(3)
C20 C19 C21 108.4(4)
C22 C19 C21 108.0(4)
C16 C19 C21 107.3(3)
C19 C20 H20A 109.5
C19 C20 H20B 109.5
H20A C20 H20B 109.5
C19 C20 H20C 109.5
H20A C20 H20C 109.5
H20B C20 H20C 109.5
C19 C21 H21A 109.5
C19 C21 H21B 109.5
H21A C21 H21B 109.5
C19 C21 H21C 109.5
H21A C21 H21C 109.5
H21B C21 H21C 109.5
C19 C22 H22A 109.5
C19 C22 H22B 109.5
H22A C22 H22B 109.5
C19 C22 H22C 109.5
H22A C22 H22C 109.5
H22B C22 H22C 109.5
N1 C23 C24 122.1(4)
N1 C23 H23 119.0
C24 C23 H23 119.0
C25 C24 C23 120.1(4)
C25 C24 H24 120.0
C23 C24 H24 120.0
C24 C25 C26 119.4(4)
C24 C25 H25 120.3
C26 C25 H25 120.3
C27 C26 C25 116.9(3)
C27 C26 C28 118.8(3)
C25 C26 C28 124.3(3)
N1 C27 C26 123.6(3)
N1 C27 C31 116.0(3)
C26 C27 C31 120.4(3)
C29 C28 C26 121.0(3)
C29 C28 H28 119.5
C26 C28 H28 119.5
C28 C29 C30 121.6(3)
C28 C29 H29 119.2
C30 C29 H29 119.2
C31 C30 C32 116.6(3)
C31 C30 C29 118.3(3)
C32 C30 C29 125.1(3)
N2 C31 C30 123.8(3)
N2 C31 C27 116.3(3)
C30 C31 C27 119.8(3)
C33 C32 C30 119.7(3)
C33 C32 H32 120.2
C30 C32 H32 120.2
C32 C33 C34 119.6(3)
C32 C33 H33 120.2
C34 C33 H33 120.2
N2 C34 C33 122.3(3)
N2 C34 H34 118.9
C33 C34 H34 118.9

loop_
_geom_bond_atom_site_label_1
_geom_bond_atom_site_label_2
_geom_bond_distance
Cu1 O1 1.928(2)
Cu1 O3 1.948(2)
Cu1 N1 2.013(3)
Cu1 N2 2.033(3)
Cu1 O5 2.296(3)
N1 C23 1.328(5)
N1 C27 1.355(4)
N2 C34 1.327(4)
N2 C31 1.357(4)
O1 C1 1.279(4)
O2 C1 1.231(4)
O3 C12 1.275(4)
O4 C12 1.229(4)
O5 H5A 0.71(4)
O5 H5B 0.81(6)
O6 H6A 0.90(5)
O6 H6B 1.11(5)
C1 C2 1.495(5)
C2 C3 1.373(5)
C2 C7 1.374(5)
C3 C4 1.375(5)
C3 H3 0.9300
C4 C5 1.384(5)
C4 H4 0.9300
C5 C6 1.375(6)
C5 C8 1.529(5)
C6 C7 1.379(5)
C6 H6 0.9300
C7 H7 0.9300
C8 C11 1.438(8)
C8 C10 1.452(9)
C8 C9 1.504(8)
C9 H9A 0.9600
C9 H9B 0.9600
C9 H9C 0.9600
C10 H10A 0.9600
C10 H10B 0.9600
C10 H10C 0.9600
C11 H11A 0.9600
C11 H11B 0.9600
C11 H11C 0.9600
C12 C13 1.503(5)
C13 C14 1.379(5)
C13 C18 1.381(5)
C14 C15 1.389(5)
C14 H14 0.9300
C15 C16 1.383(5)
C15 H15 0.9300
C16 C17 1.386(5)
C16 C19 1.536(5)
C17 C18 1.385(5)
C17 H17 0.9300
C18 H18 0.9300
C19 C20 1.520(6)
C19 C22 1.521(6)
C19 C21 1.541(6)
C20 H20A 0.9600
C20 H20B 0.9600
C20 H20C 0.9600
C21 H21A 0.9600
C21 H21B 0.9600
C21 H21C 0.9600
C22 H22A 0.9600
C22 H22B 0.9600
C22 H22C 0.9600
C23 C24 1.394(5)
C23 H23 0.9300
C24 C25 1.360(6)
C24 H24 0.9300
C25 C26 1.407(5)
C25 H25 0.9300
C26 C27 1.393(5)
C26 C28 1.426(5)
C27 C31 1.436(5)
C28 C29 1.344(6)
C28 H28 0.9300
C29 C30 1.442(5)
C29 H29 0.9300
C30 C31 1.394(5)
C30 C32 1.409(5)
C32 C33 1.364(5)
C32 H32 0.9300
C33 C34 1.401(5)
C33 H33 0.9300
C34 H34 0.9300

loop_
_geom_torsion_atom_site_label_1
_geom_torsion_atom_site_label_2
_geom_torsion_atom_site_label_3
_geom_torsion_atom_site_label_4
_geom_torsion
O1 Cu1 N1 C23 -131.7(6)
O3 Cu1 N1 C23 -30.4(4)
N2 Cu1 N1 C23 176.8(4)
O5 Cu1 N1 C23 68.1(4)
O1 Cu1 N1 C27 47.1(7)
O3 Cu1 N1 C27 148.5(2)
N2 Cu1 N1 C27 -4.4(2)
O5 Cu1 N1 C27 -113.1(2)
O1 Cu1 N2 C34 9.3(3)
O3 Cu1 N2 C34 103.5(4)
N1 Cu1 N2 C34 -179.3(3)
O5 Cu1 N2 C34 -89.3(3)
O1 Cu1 N2 C31 -167.1(2)
O3 Cu1 N2 C31 -73.0(3)
N1 Cu1 N2 C31 4.3(2)
O5 Cu1 N2 C31 94.3(2)
O3 Cu1 O1 C1 104.2(3)
N1 Cu1 O1 C1 -154.3(5)
N2 Cu1 O1 C1 -103.6(3)
O5 Cu1 O1 C1 5.8(3)
O1 Cu1 O3 C12 -89.9(3)
N1 Cu1 O3 C12 100.9(3)
N2 Cu1 O3 C12 175.5(3)
O5 Cu1 O3 C12 7.7(3)
Cu1 O1 C1 O2 9.0(5)
Cu1 O1 C1 C2 -172.8(2)
O2 C1 C2 C3 167.2(4)
O1 C1 C2 C3 -11.1(5)
O2 C1 C2 C7 -10.9(5)
O1 C1 C2 C7 170.8(4)
C7 C2 C3 C4 -1.1(6)
C1 C2 C3 C4 -179.3(4)
C2 C3 C4 C5 -0.3(7)
C3 C4 C5 C6 0.8(7)
C3 C4 C5 C8 179.8(4)
C4 C5 C6 C7 -0.1(7)
C8 C5 C6 C7 -179.0(4)
C3 C2 C7 C6 1.9(6)
C1 C2 C7 C6 -180.0(4)
C5 C6 C7 C2 -1.3(7)
C6 C5 C8 C11 -22.0(9)
C4 C5 C8 C11 159.2(8)
C6 C5 C8 C10 106.7(8)
C4 C5 C8 C10 -72.1(9)
C6 C5 C8 C9 -139.6(6)
C4 C5 C8 C9 41.5(7)
Cu1 O3 C12 O4 -14.1(5)
Cu1 O3 C12 C13 167.3(2)
O4 C12 C13 C14 8.0(5)
O3 C12 C13 C14 -173.4(3)
O4 C12 C13 C18 -170.6(3)
O3 C12 C13 C18 8.0(5)
C18 C13 C14 C15 -0.4(5)
C12 C13 C14 C15 -179.0(3)
C13 C14 C15 C16 0.8(6)
C14 C15 C16 C17 -0.4(5)
C14 C15 C16 C19 177.3(3)
C15 C16 C17 C18 -0.3(5)
C19 C16 C17 C18 -178.1(3)
C14 C13 C18 C17 -0.3(5)
C12 C13 C18 C17 178.3(3)
C16 C17 C18 C13 0.7(6)
C15 C16 C19 C20 25.2(5)
C17 C16 C19 C20 -157.2(4)
C15 C16 C19 C22 148.1(4)
C17 C16 C19 C22 -34.2(5)
C15 C16 C19 C21 -93.7(4)
C17 C16 C19 C21 84.0(4)
C27 N1 C23 C24 0.1(6)
Cu1 N1 C23 C24 178.9(3)
N1 C23 C24 C25 -1.7(7)
C23 C24 C25 C26 1.3(7)
C24 C25 C26 C27 0.5(6)
C24 C25 C26 C28 179.0(4)
C23 N1 C27 C26 1.9(5)
Cu1 N1 C27 C26 -177.1(3)
C23 N1 C27 C31 -177.2(3)
Cu1 N1 C27 C31 3.8(4)
C25 C26 C27 N1 -2.2(5)
C28 C26 C27 N1 179.3(3)
C25 C26 C27 C31 176.9(3)
C28 C26 C27 C31 -1.7(5)
C27 C26 C28 C29 2.0(6)
C25 C26 C28 C29 -176.5(4)
C26 C28 C29 C30 -0.4(6)
C28 C29 C30 C31 -1.5(5)
C28 C29 C30 C32 178.4(4)
C34 N2 C31 C30 0.5(5)
Cu1 N2 C31 C30 177.4(3)
C34 N2 C31 C27 179.6(3)
Cu1 N2 C31 C27 -3.5(4)
C32 C30 C31 N2 0.9(5)
C29 C30 C31 N2 -179.2(3)
C32 C30 C31 C27 -178.2(3)
C29 C30 C31 C27 1.7(5)
N1 C27 C31 N2 -0.2(4)
C26 C27 C31 N2 -179.3(3)
N1 C27 C31 C30 178.9(3)
C26 C27 C31 C30 -0.2(5)
C31 C30 C32 C33 -1.2(5)
C29 C30 C32 C33 178.9(3)
C30 C32 C33 C34 0.2(6)
C31 N2 C34 C33 -1.6(5)
Cu1 N2 C34 C33 -177.9(3)
C32 C33 C34 N2 1.3(6)
